data_4328063
loop_
_publ_author_name
'George J. Sopasis'
'Maria Orfanoudaki'
'Pavlos Zarmpas'
'Aggelos Philippidis'
'Milosz Siczek'
'Tadeusz Lis'
'James R. O'Brien'
'Constantinos J. Milios'

_publ_section_title
;
 2-Aminoisobutyric Acid in Co(II) and Co(II)/Ln(III) Chemistry:
 Homometallic and Heterometallic Clusters
;
_journal_name_full 'Inorganic Chemistry'
_journal_page_first 1170
_journal_page_last 1179
_journal_paper_doi 10.1021/ic2024007
_journal_volume 51
_journal_year 2012
_chemical_formula_moiety 'C8 H16 Co N8 O4, Na, 2(C H4 O)'
_chemical_formula_sum 'C10 H24 Co N8 Na O6'
_chemical_formula_weight 434.29
_chemical_name_systematic
;
 ?
;
_space_group_IT_number 14
_symmetry_cell_setting monoclinic
_symmetry_space_group_name_Hall '-P 2ybc'
_symmetry_space_group_name_H-M 'P 1 21/c 1'
_atom_sites_solution_hydrogens geom
_atom_sites_solution_primary direct
_atom_sites_solution_secondary difmap
_audit_creation_method SHELXL-97
_cell_angle_alpha 90.00
_cell_angle_beta 114.88(4)
_cell_angle_gamma 90.00
_cell_formula_units_Z 4
_cell_length_a 12.426(5)
_cell_length_b 15.162(6)
_cell_length_c 11.390(5)
_cell_measurement_reflns_used 17358
_cell_measurement_temperature 100(2)
_cell_measurement_theta_max 35
_cell_measurement_theta_min 2
_cell_volume 1946.8(15)
_computing_cell_refinement 'CrysAlis CCD, Oxford Diffraction Ltd.'
_computing_data_collection 'CrysAlis RED, Oxford Diffraction Ltd.'
_computing_data_reduction 'CrysAlis RED, Oxford Diffraction Ltd.'
_computing_structure_refinement 'SHELXL-97 (Sheldrick, 2008)'
_computing_structure_solution 'SHELXS-97 (Sheldrick, 2008)'
_diffrn_ambient_temperature 100(2)
_diffrn_measured_fraction_theta_full 0.991
_diffrn_measured_fraction_theta_max 0.929
_diffrn_measurement_device_type 'Xcalibur PX KM4CCD'
_diffrn_measurement_method '\f and \w'
_diffrn_radiation_monochromator graphite
_diffrn_radiation_source 'fine-focus sealed tube'
_diffrn_radiation_type MoK\a
_diffrn_radiation_wavelength 0.71073
_diffrn_reflns_av_R_equivalents 0.0396
_diffrn_reflns_av_sigmaI/netI 0.0614
_diffrn_reflns_limit_h_max 17
_diffrn_reflns_limit_h_min -20
_diffrn_reflns_limit_k_max 22
_diffrn_reflns_limit_k_min -24
_diffrn_reflns_limit_l_max 16
_diffrn_reflns_limit_l_min -18
_diffrn_reflns_number 27174
_diffrn_reflns_theta_full 26.50
_diffrn_reflns_theta_max 35.09
_diffrn_reflns_theta_min 2.69
_exptl_absorpt_coefficient_mu 0.947
_exptl_absorpt_correction_T_max 0.954
_exptl_absorpt_correction_T_min 0.777
_exptl_absorpt_correction_type analytical
_exptl_absorpt_process_details
;
CrysAlis RED, Oxford Diffraction Ltd.,
Version 1.171.32.5
Analytical numeric absorption correction using a 
multifaceted crystal model based on expressions
 derived by R.C. Clark & J.S. Reid.
(Clark, R. C. & Reid, J. S. (1995). Acta Cryst. A51, 887-897)
;
_exptl_crystal_colour dark-green
_exptl_crystal_density_diffrn 1.482
_exptl_crystal_description needle
_exptl_crystal_F_000 904
_exptl_crystal_size_max 0.44
_exptl_crystal_size_mid 0.10
_exptl_crystal_size_min 0.06
_refine_diff_density_max 0.75
_refine_diff_density_min -0.51
_refine_diff_density_rms 0.078
_refine_ls_extinction_method none
_refine_ls_goodness_of_fit_ref 1.009
_refine_ls_hydrogen_treatment constr
_refine_ls_matrix_type full
_refine_ls_number_parameters 241
_refine_ls_number_reflns 8027
_refine_ls_number_restraints 0
_refine_ls_restrained_S_all 1.009
_refine_ls_R_factor_all 0.0659
_refine_ls_R_factor_gt 0.0353
_refine_ls_shift/su_max 0.002
_refine_ls_shift/su_mean 0.000
_refine_ls_structure_factor_coef Fsqd
_refine_ls_weighting_details 'calc w=1/[\s^2^(Fo^2^)+(0.0360P)^2^] where P=(Fo^2^+2Fc^2^)/3'
_refine_ls_weighting_scheme calc
_refine_ls_wR_factor_gt 0.0770
_refine_ls_wR_factor_ref 0.0815
_reflns_number_gt 5374
_reflns_number_total 8027
_reflns_threshold_expression >2sigma(I)
_cod_data_source_file ic2024007_si_002_02.cif
_cod_data_source_block complex_2
_cod_original_cell_volume 1946.7(14)
_cod_database_code 4328063

loop_
_symmetry_equiv_pos_as_xyz
'x, y, z'
'-x, y+1/2, -z+1/2'
'-x, -y, -z'
'x, -y-1/2, z-1/2'

loop_
_atom_site_label
_atom_site_type_symbol
_atom_site_fract_x
_atom_site_fract_y
_atom_site_fract_z
_atom_site_U_iso_or_equiv
_atom_site_adp_type
_atom_site_occupancy
_atom_site_symmetry_multiplicity
_atom_site_calc_flag
_atom_site_refinement_flags
Co Co 0.661613(15) 0.612644(12) 0.629368(16) 0.01100(5) Uani 1 1 d .
O11 O 0.81553(8) 0.58906(6) 0.76217(8) 0.01411(19) Uani 1 1 d .
O21 O 0.96289(8) 0.49303(7) 0.83107(9) 0.0208(2) Uani 1 1 d .
N11 N 0.68415(9) 0.50644(7) 0.54790(10) 0.0131(2) Uani 1 1 d .
H11A H 0.6306 0.4644 0.5475 0.016 Uiso 1 1 calc R
H11B H 0.6694 0.5186 0.4633 0.016 Uiso 1 1 calc R
C11 C 0.86789(11) 0.51948(9) 0.74696(12) 0.0141(3) Uani 1 1 d .
C21 C 0.80747(11) 0.47062(9) 0.61662(12) 0.0144(3) Uani 1 1 d .
C31 C 0.80312(13) 0.37183(9) 0.63769(15) 0.0224(3) Uani 1 1 d .
H31A H 0.7598 0.3606 0.6909 0.034 Uiso 1 1 calc R
H31B H 0.8841 0.3489 0.6818 0.034 Uiso 1 1 calc R
H31C H 0.7626 0.3423 0.5539 0.034 Uiso 1 1 calc R
C41 C 0.87868(12) 0.49173(10) 0.53812(13) 0.0196(3) Uani 1 1 d .
H41A H 0.9594 0.4684 0.5832 0.029 Uiso 1 1 calc R
H41B H 0.8821 0.5558 0.5286 0.029 Uiso 1 1 calc R
H41C H 0.8401 0.4645 0.4524 0.029 Uiso 1 1 calc R
O12 O 0.72866(8) 0.67616(6) 0.53299(8) 0.01294(18) Uani 1 1 d .
O22 O 0.78552(9) 0.80851(7) 0.49999(9) 0.0216(2) Uani 1 1 d .
N12 N 0.65981(10) 0.72384(7) 0.71268(10) 0.0136(2) Uani 1 1 d .
H12A H 0.5839 0.7356 0.7031 0.016 Uiso 1 1 calc R
H12B H 0.7080 0.7198 0.7998 0.016 Uiso 1 1 calc R
C12 C 0.74315(11) 0.75908(9) 0.55618(12) 0.0142(3) Uani 1 1 d .
C22 C 0.70205(13) 0.79781(9) 0.65507(13) 0.0186(3) Uani 1 1 d .
C32 C 0.59809(18) 0.86008(12) 0.57992(19) 0.0379(4) Uani 1 1 d .
H32A H 0.6240 0.9052 0.5358 0.057 Uiso 1 1 calc R
H32B H 0.5714 0.8886 0.6402 0.057 Uiso 1 1 calc R
H32C H 0.5325 0.8262 0.5158 0.057 Uiso 1 1 calc R
C42 C 0.80452(19) 0.84549(13) 0.76126(16) 0.0425(5) Uani 1 1 d .
H42A H 0.8703 0.8042 0.8036 0.064 Uiso 1 1 calc R
H42B H 0.7783 0.8687 0.8252 0.064 Uiso 1 1 calc R
H42C H 0.8310 0.8943 0.7235 0.064 Uiso 1 1 calc R
N13 N 0.59974(10) 0.54426(8) 0.73384(11) 0.0175(2) Uani 1 1 d .
N23 N 0.50391(10) 0.55959(8) 0.73247(11) 0.0181(2) Uani 1 1 d .
N33 N 0.41311(12) 0.57017(11) 0.73499(13) 0.0333(3) Uani 1 1 d .
N14 N 0.50239(10) 0.63107(7) 0.49644(11) 0.0151(2) Uani 1 1 d .
N24 N 0.48755(10) 0.66151(8) 0.39185(11) 0.0186(2) Uani 1 1 d .
N34 N 0.46588(12) 0.68934(11) 0.29013(13) 0.0349(4) Uani 1 1 d .
O1M O 0.77223(9) 0.45168(8) 0.94993(10) 0.0285(3) Uani 1 1 d .
H1M H 0.7111 0.4728 0.8866 0.043 Uiso 1 1 d .
C1M C 0.73348(18) 0.40645(13) 1.03607(19) 0.0414(5) Uani 1 1 d .
H1M1 H 0.6949 0.3510 0.9963 0.062 Uiso 1 1 calc R
H1M2 H 0.6770 0.4436 1.0530 0.062 Uiso 1 1 calc R
H1M3 H 0.8021 0.3939 1.1177 0.062 Uiso 1 1 calc R
O2M O 1.05829(11) 0.68348(9) 1.03016(13) 0.0412(3) Uani 1 1 d .
H2M H 1.1191 0.6491 1.0602 0.049 Uiso 1 1 d .
C2M C 1.0832(2) 0.76686(13) 1.0931(2) 0.0495(5) Uani 1 1 d .
H2M1 H 1.0586 0.7664 1.1643 0.074 Uiso 1 1 calc R
H2M2 H 1.0396 0.8130 1.0309 0.074 Uiso 1 1 calc R
H2M3 H 1.1685 0.7787 1.1273 0.074 Uiso 1 1 calc R
Na Na 0.90448(5) 0.58131(4) 0.99398(5) 0.02018(13) Uani 1 1 d .

loop_
_atom_site_aniso_label
_atom_site_aniso_U_11
_atom_site_aniso_U_22
_atom_site_aniso_U_33
_atom_site_aniso_U_23
_atom_site_aniso_U_13
_atom_site_aniso_U_12
Co 0.01156(8) 0.01139(8) 0.01095(8) 0.00039(6) 0.00561(6) -0.00079(7)
O11 0.0144(4) 0.0151(4) 0.0127(4) -0.0005(3) 0.0055(3) 0.0010(3)
O21 0.0165(5) 0.0257(6) 0.0171(5) 0.0021(4) 0.0040(4) 0.0054(4)
N11 0.0141(5) 0.0124(5) 0.0133(5) -0.0009(4) 0.0063(4) -0.0016(4)
C11 0.0135(6) 0.0169(6) 0.0144(6) 0.0019(5) 0.0085(5) -0.0003(5)
C21 0.0139(6) 0.0148(6) 0.0151(6) 0.0005(5) 0.0067(5) 0.0015(5)
C31 0.0226(7) 0.0162(7) 0.0274(8) 0.0015(5) 0.0095(6) 0.0021(5)
C41 0.0175(6) 0.0251(7) 0.0192(7) 0.0004(5) 0.0107(5) 0.0013(6)
O12 0.0148(4) 0.0127(4) 0.0133(4) -0.0008(3) 0.0079(3) -0.0025(3)
O22 0.0302(6) 0.0204(5) 0.0168(5) -0.0010(4) 0.0125(4) -0.0108(4)
N12 0.0151(5) 0.0142(5) 0.0127(5) 0.0005(4) 0.0070(4) 0.0010(4)
C12 0.0140(6) 0.0164(6) 0.0105(6) 0.0006(4) 0.0036(5) -0.0031(5)
C22 0.0279(7) 0.0131(6) 0.0184(6) -0.0001(5) 0.0132(6) -0.0035(5)
C32 0.0562(12) 0.0239(8) 0.0468(11) 0.0154(8) 0.0347(10) 0.0170(8)
C42 0.0612(13) 0.0497(12) 0.0252(9) -0.0212(8) 0.0265(9) -0.0383(10)
N13 0.0184(6) 0.0180(6) 0.0187(6) 0.0036(4) 0.0104(5) -0.0008(5)
N23 0.0198(6) 0.0233(6) 0.0124(5) -0.0018(4) 0.0081(4) -0.0053(5)
N33 0.0207(7) 0.0602(11) 0.0232(7) -0.0004(7) 0.0132(5) -0.0038(7)
N14 0.0126(5) 0.0175(6) 0.0146(5) 0.0011(4) 0.0051(4) -0.0026(4)
N24 0.0119(5) 0.0232(6) 0.0197(6) 0.0028(5) 0.0056(4) -0.0027(5)
N34 0.0219(7) 0.0556(10) 0.0227(7) 0.0161(6) 0.0051(5) -0.0054(6)
O1M 0.0233(5) 0.0351(7) 0.0269(6) 0.0125(5) 0.0102(5) 0.0031(5)
C1M 0.0472(11) 0.0429(12) 0.0387(10) 0.0105(8) 0.0228(9) 0.0022(9)
O2M 0.0324(7) 0.0360(7) 0.0498(8) -0.0016(6) 0.0121(6) 0.0031(6)
C2M 0.0595(13) 0.0316(10) 0.0465(12) 0.0107(9) 0.0115(10) -0.0057(10)
Na 0.0223(3) 0.0218(3) 0.0151(3) 0.0012(2) 0.0064(2) 0.0094(2)

loop_
_atom_type_symbol
_atom_type_description
_atom_type_scat_dispersion_real
_atom_type_scat_dispersion_imag
_atom_type_scat_source
C C 0.0033 0.0016 'International Tables Vol C Tables 4.2.6.8 and 6.1.1.4'
H H 0.0000 0.0000 'International Tables Vol C Tables 4.2.6.8 and 6.1.1.4'
N N 0.0061 0.0033 'International Tables Vol C Tables 4.2.6.8 and 6.1.1.4'
O O 0.0106 0.0060 'International Tables Vol C Tables 4.2.6.8 and 6.1.1.4'
Na Na 0.0362 0.0249 'International Tables Vol C Tables 4.2.6.8 and 6.1.1.4'
Co Co 0.3494 0.9721 'International Tables Vol C Tables 4.2.6.8 and 6.1.1.4'

loop_
_geom_angle_atom_site_label_1
_geom_angle_atom_site_label_2
_geom_angle_atom_site_label_3
_geom_angle
_geom_angle_site_symmetry_1
_geom_angle_site_symmetry_3
O12 Co O11 90.92(5) . .
O12 Co N11 87.57(5) . .
O11 Co N11 85.71(5) . .
O12 Co N12 86.57(5) . .
O11 Co N12 89.38(5) . .
N11 Co N12 172.29(5) . .
O12 Co N14 91.56(5) . .
O11 Co N14 177.12(4) . .
N11 Co N14 92.94(5) . .
N12 Co N14 92.22(5) . .
O12 Co N13 177.23(4) . .
O11 Co N13 86.45(5) . .
N11 Co N13 91.36(6) . .
N12 Co N13 94.27(6) . .
N14 Co N13 91.04(6) . .
C11 O11 Co 116.18(8) . .
C11 O11 Na 94.76(8) . .
Co O11 Na 136.55(6) . .
C11 O21 Na 160.72(10) . 3_767
C11 O21 Na 85.66(9) . .
Na O21 Na 86.99(5) 3_767 .
C21 N11 Co 111.91(8) . .
C21 N11 H11A 109.2 . .
Co N11 H11A 109.2 . .
C21 N11 H11B 109.2 . .
Co N11 H11B 109.2 . .
H11A N11 H11B 107.9 . .
O21 C11 O11 122.28(12) . .
O21 C11 C21 120.72(12) . .
O11 C11 C21 116.99(11) . .
O21 C11 Na 68.44(8) . .
O11 C11 Na 58.09(7) . .
C21 C11 Na 158.52(9) . .
N11 C21 C31 110.04(11) . .
N11 C21 C41 109.51(11) . .
C31 C21 C41 111.40(12) . .
N11 C21 C11 107.78(11) . .
C31 C21 C11 110.87(11) . .
C41 C21 C11 107.13(11) . .
C12 O12 Co 115.89(9) . .
C12 O22 Na 153.23(9) . 4_575
C22 N12 Co 110.95(9) . .
C22 N12 H12A 109.5 . .
C22 N12 H12B 109.4 . .
H12A N12 H12B 108.0 . .
O22 C12 O12 122.74(13) . .
O22 C12 C22 119.52(12) . .
O12 C12 C22 117.70(12) . .
N12 C22 C42 109.72(12) . .
N12 C22 C12 108.68(11) . .
C42 C22 C12 109.86(13) . .
N12 C22 C32 109.62(13) . .
C42 C22 C32 112.17(16) . .
C12 C22 C32 106.70(12) . .
N23 N13 Co 121.77(10) . .
N33 N23 N13 176.33(16) . .
N24 N14 Co 120.21(10) . .
N34 N24 N14 175.63(14) . .
C1M O1M Na 128.74(11) . .
C1M O1M H1M 108.6 . .
Na O1M H1M 98.7 . .
O1M C1M H1M1 109.5 . .
O1M C1M H1M2 109.5 . .
H1M1 C1M H1M2 109.5 . .
O1M C1M H1M3 109.5 . .
H1M1 C1M H1M3 109.5 . .
H1M2 C1M H1M3 109.5 . .
C2M O2M Na 131.37(13) . .
C2M O2M H2M 111.7 . .
Na O2M H2M 100.6 . .
O2M C2M H2M1 109.5 . .
O2M C2M H2M2 109.5 . .
H2M1 C2M H2M2 109.5 . .
O2M C2M H2M3 109.5 . .
H2M1 C2M H2M3 109.5 . .
H2M2 C2M H2M3 109.5 . .
O22 Na O21 125.67(5) 4_576 3_767
O22 Na O2M 90.08(6) 4_576 .
O21 Na O2M 86.41(6) 3_767 .
O22 Na O11 89.59(5) 4_576 .
O21 Na O11 144.65(5) 3_767 .
O2M Na O11 97.15(6) . .
O22 Na O1M 101.95(5) 4_576 .
O21 Na O1M 87.63(6) 3_767 .
O2M Na O1M 167.88(5) . .
O11 Na O1M 81.75(5) . .
O22 Na O21 141.28(4) 4_576 .
O21 Na O21 93.01(5) 3_767 .
O2M Na O21 90.79(5) . .
O11 Na O21 51.92(4) . .
O1M Na O21 79.00(5) . .

loop_
_geom_bond_atom_site_label_1
_geom_bond_atom_site_label_2
_geom_bond_distance
_geom_bond_site_symmetry_2
Co O12 1.8963(11) .
Co O11 1.9078(14) .
Co N11 1.9367(12) .
Co N12 1.9394(13) .
Co N14 1.9402(16) .
Co N13 1.9626(13) .
O11 C11 1.2888(16) .
O11 Na 2.3982(17) .
O21 C11 1.2331(16) .
O21 Na 2.2791(15) 3_767
O21 Na 2.6257(14) .
N11 C21 1.4989(18) .
N11 H11A 0.9200 .
N11 H11B 0.9200 .
C11 C21 1.5422(19) .
C11 Na 2.8152(19) .
C21 C31 1.522(2) .
C21 C41 1.533(2) .
C31 H31A 0.9800 .
C31 H31B 0.9800 .
C31 H31C 0.9800 .
C41 H41A 0.9800 .
C41 H41B 0.9800 .
C41 H41C 0.9800 .
O12 C12 1.2818(17) .
O22 C12 1.2377(16) .
O22 Na 2.2507(13) 4_575
N12 C22 1.5012(18) .
N12 H12A 0.9200 .
N12 H12B 0.9200 .
C12 C22 1.536(2) .
C22 C42 1.520(2) .
C22 C32 1.537(2) .
C32 H32A 0.9800 .
C32 H32B 0.9800 .
C32 H32C 0.9800 .
C42 H42A 0.9800 .
C42 H42B 0.9800 .
C42 H42C 0.9800 .
N13 N23 1.2069(17) .
N23 N33 1.1520(18) .
N14 N24 1.2171(16) .
N24 N34 1.1534(17) .
O1M C1M 1.436(2) .
O1M Na 2.4742(15) .
O1M H1M 0.8599 .
C1M H1M1 0.9800 .
C1M H1M2 0.9800 .
C1M H1M3 0.9800 .
O2M C2M 1.422(2) .
O2M Na 2.3579(16) .
O2M H2M 0.8618 .
C2M H2M1 0.9800 .
C2M H2M2 0.9800 .
C2M H2M3 0.9800 .
Na O22 2.2507(13) 4_576
Na O21 2.2791(15) 3_767
Na Na 3.3853(15) 3_767

loop_
_geom_hbond_atom_site_label_D
_geom_hbond_atom_site_label_H
_geom_hbond_atom_site_label_A
_geom_hbond_distance_DH
_geom_hbond_distance_HA
_geom_hbond_distance_DA
_geom_hbond_angle_DHA
_geom_hbond_site_symmetry_A
O1M H1M N13 0.86 2.02 2.861(2) 164.8 .
O2M H2M O1M 0.86 2.07 2.878(2) 155.0 3_767
N11 H11A N14 0.92 2.09 2.998(2) 167.7 3_666
N11 H11B N33 0.92 2.45 3.149(2) 132.5 3_666
N12 H12A N34 0.92 2.38 3.179(2) 145.6 4_576
N12 H12B O22 0.92 2.11 3.015(2) 166.4 4_576

loop_
_geom_torsion_atom_site_label_1
_geom_torsion_atom_site_label_2
_geom_torsion_atom_site_label_3
_geom_torsion_atom_site_label_4
_geom_torsion
O21 C11 C21 N11 168.37(12)
O11 C11 C21 N11 -12.66(16)
O21 C11 C21 C31 47.87(17)
O11 C11 C21 C31 -133.16(13)
O21 C11 C21 C41 -73.87(16)
O11 C11 C21 C41 105.09(13)
O22 C12 C22 N12 -177.52(11)
O12 C12 C22 N12 4.35(16)
O22 C12 C22 C42 -57.47(17)
O12 C12 C22 C42 124.40(14)
O22 C12 C22 C32 64.35(17)
O12 C12 C22 C32 -113.78(14)
